data_1561608
loop_
_publ_author_name
'Jin, Jing'
'Chen, Chong'
'Gao, Yan'
'Zhao, Ran'
'Wang, Xiuyan'
'L\"u, Chunxin'
'Chi, Yuxian'
'Niu, Shuyun'

_publ_section_title
;
 Synthesis, structure, and luminescence property of a series of Ag--Ln
 coordination polymers with the N-heterocyclic carboxylato ligand
;
_journal_name_full 'Journal of Solid State Chemistry'
_journal_page_first 193
_journal_page_last 201
_journal_paper_doi 10.1016/j.jssc.2016.01.001
_journal_volume 235
_journal_year 2016
_chemical_formula_sum 'C14 H6 Ag Eu N2 O8'
_chemical_formula_weight 590.04
_space_group_IT_number 2
_space_group_name_Hall '-P 1'
_space_group_name_H-M_alt 'P -1'
_symmetry_cell_setting triclinic
_symmetry_space_group_name_H-M 'P -1'
_atom_sites_solution_hydrogens geom
_atom_sites_solution_primary direct
_atom_sites_solution_secondary difmap
_audit_creation_method SHELXL-97
_cell_angle_alpha 100.616(5)
_cell_angle_beta 101.063(4)
_cell_angle_gamma 95.708(4)
_cell_formula_units_Z 2
_cell_length_a 7.253(3)
_cell_length_b 10.436(4)
_cell_length_c 11.639(4)
_cell_measurement_temperature 293(2)
_cell_volume 841.5(6)
_computing_cell_refinement 'Bruker XSCANS'
_computing_data_collection 'Bruker XSCANS'
_computing_data_reduction 'Bruker SHELXTL'
_computing_molecular_graphics 'Bruker SHELXTL'
_computing_publication_material 'Bruker SHELXTL'
_computing_structure_refinement 'SHELXL-97 (Sheldrick, 1997)'
_computing_structure_solution 'SHELXS-97 (Sheldrick, 1990)'
_diffrn_ambient_temperature 293(2)
_diffrn_measured_fraction_theta_full 0.975
_diffrn_measured_fraction_theta_max 0.975
_diffrn_measurement_device_type 'Bruker Apex2 CCD'
_diffrn_measurement_method '\w scans'
_diffrn_radiation_monochromator graphite
_diffrn_radiation_source 'fine-focus sealed tube'
_diffrn_radiation_type MoK\a
_diffrn_radiation_wavelength 0.71073
_diffrn_reflns_av_R_equivalents 0.0274
_diffrn_reflns_av_sigmaI/netI 0.0639
_diffrn_reflns_limit_h_max 8
_diffrn_reflns_limit_h_min -8
_diffrn_reflns_limit_k_max 10
_diffrn_reflns_limit_k_min -12
_diffrn_reflns_limit_l_max 12
_diffrn_reflns_limit_l_min -14
_diffrn_reflns_number 4553
_diffrn_reflns_theta_full 26.00
_diffrn_reflns_theta_max 26.00
_diffrn_reflns_theta_min 1.82
_exptl_absorpt_coefficient_mu 4.901
_exptl_absorpt_correction_T_max 0.8395
_exptl_absorpt_correction_T_min 0.5532
_exptl_absorpt_correction_type multi-scan
_exptl_absorpt_process_details Pna2(1)
_exptl_crystal_colour yellow
_exptl_crystal_density_diffrn 2.329
_exptl_crystal_density_method 'not measured'
_exptl_crystal_description block
_exptl_crystal_F_000 556
_exptl_crystal_size_max 0.14
_exptl_crystal_size_mid 0.04
_exptl_crystal_size_min 0.04
_refine_diff_density_max 4.041
_refine_diff_density_min -2.278
_refine_diff_density_rms 0.384
_refine_ls_extinction_method none
_refine_ls_goodness_of_fit_ref 1.103
_refine_ls_hydrogen_treatment mixed
_refine_ls_matrix_type full
_refine_ls_number_parameters 235
_refine_ls_number_reflns 3216
_refine_ls_number_restraints 0
_refine_ls_restrained_S_all 1.103
_refine_ls_R_factor_all 0.0776
_refine_ls_R_factor_gt 0.0645
_refine_ls_shift/su_max 0.000
_refine_ls_shift/su_mean 0.000
_refine_ls_structure_factor_coef Fsqd
_refine_ls_weighting_details 'calc w=1/[\s^2^(Fo^2^)+(0.1082P)^2^+17.2034P] where P=(Fo^2^+2Fc^2^)/3'
_refine_ls_weighting_scheme calc
_refine_ls_wR_factor_gt 0.1894
_refine_ls_wR_factor_ref 0.1979
_reflns_number_gt 2691
_reflns_number_total 3216
_reflns_threshold_expression >2sigma(I)
_cod_data_source_file JSSC-2016-235-193.CIF
_cod_data_source_block 4
_cod_original_cell_volume 841.5(5)
_cod_original_sg_symbol_H-M P-1
_cod_database_code 1561608

loop_
_symmetry_equiv_pos_as_xyz
'x, y, z'
'-x, -y, -z'

loop_
_atom_site_label
_atom_site_type_symbol
_atom_site_fract_x
_atom_site_fract_y
_atom_site_fract_z
_atom_site_U_iso_or_equiv
_atom_site_adp_type
_atom_site_occupancy
_atom_site_symmetry_multiplicity
_atom_site_calc_flag
_atom_site_refinement_flags
_atom_site_disorder_assembly
_atom_site_disorder_group
Eu Eu 0.25683(8) 0.97466(6) 0.06642(6) 0.0137(2) Uani 1 1 d . . .
Ag Ag 0.29120(19) 0.24823(14) -0.28782(13) 0.0429(4) Uani 1 1 d . . .
O1 O 1.0991(13) 1.0276(11) 0.2266(9) 0.026(2) Uani 1 1 d . . .
O2 O 0.8070(13) 1.0654(9) 0.1468(9) 0.022(2) Uani 1 1 d . . .
O3 O 0.4852(13) 0.9245(10) 0.2477(9) 0.024(2) Uani 1 1 d . . .
O4 O 0.4679(13) 1.1330(10) 0.2353(10) 0.026(2) Uani 1 1 d . . .
O5 O 0.5382(12) 0.8731(9) 0.0042(9) 0.020(2) Uani 1 1 d . . .
O6 O 0.2813(13) 0.7387(9) -0.0045(10) 0.023(2) Uani 1 1 d . . .
O7 O 0.9317(12) 0.8575(9) -0.0129(8) 0.0173(19) Uani 1 1 d . . .
O8 O 0.9373(16) 0.7380(11) 0.1271(11) 0.036(3) Uani 1 1 d . . .
N1 N 1.0405(17) 1.1764(12) 0.5662(10) 0.023(3) Uani 1 1 d . . .
N2 N 0.4912(17) 0.4259(12) -0.1905(12) 0.027(3) Uani 1 1 d . . .
C1 C 1.0587(19) 1.1407(14) 0.4548(13) 0.022(3) Uani 1 1 d . . .
H1A H 1.1801 1.1444 0.4395 0.026 Uiso 1 1 calc R . .
C2 C 0.9026(17) 1.0973(13) 0.3581(11) 0.014(2) Uani 1 1 d . . .
C3 C 0.7220(19) 1.0919(13) 0.3802(12) 0.020(3) Uani 1 1 d . . .
C4 C 0.706(2) 1.1274(14) 0.4978(13) 0.024(3) Uani 1 1 d . . .
H4A H 0.5867 1.1218 0.5165 0.029 Uiso 1 1 calc R . .
C5 C 0.865(2) 1.1710(15) 0.5870(13) 0.027(3) Uani 1 1 d . . .
H5A H 0.8506 1.1978 0.6651 0.033 Uiso 1 1 calc R . .
C6 C 0.9396(19) 1.0595(13) 0.2326(12) 0.019(3) Uani 1 1 d . . .
C7 C 0.5471(18) 1.0465(14) 0.2820(13) 0.022(3) Uani 1 1 d . . .
C8 C 0.421(2) 0.5313(15) -0.1416(15) 0.027(3) Uani 1 1 d . . .
H8A H 0.2899 0.5285 -0.1532 0.033 Uiso 1 1 calc R . .
C9 C 0.5367(18) 0.6454(13) -0.0738(14) 0.022(3) Uani 1 1 d . . .
C10 C 0.7326(18) 0.6503(13) -0.0558(13) 0.019(3) Uani 1 1 d . . .
C11 C 0.801(2) 0.5393(13) -0.1094(15) 0.026(3) Uani 1 1 d . . .
H11A H 0.9317 0.5393 -0.1000 0.032 Uiso 1 1 calc R . .
C12 C 0.681(2) 0.4309(14) -0.1753(15) 0.029(3) Uani 1 1 d . . .
H12A H 0.7309 0.3587 -0.2106 0.035 Uiso 1 1 calc R . .
C13 C 0.4464(19) 0.7580(12) -0.0221(13) 0.020(3) Uani 1 1 d . . .
C14 C 0.8759(18) 0.7580(12) 0.0272(12) 0.016(3) Uani 1 1 d . . .

loop_
_atom_site_aniso_label
_atom_site_aniso_U_11
_atom_site_aniso_U_22
_atom_site_aniso_U_33
_atom_site_aniso_U_23
_atom_site_aniso_U_13
_atom_site_aniso_U_12
Eu 0.0083(3) 0.0162(4) 0.0153(4) 0.0013(2) 0.0012(2) 0.0015(2)
Ag 0.0325(7) 0.0474(8) 0.0355(8) -0.0091(6) -0.0016(6) -0.0067(6)
O1 0.014(5) 0.041(6) 0.021(5) 0.002(4) 0.004(4) 0.005(4)
O2 0.011(4) 0.024(5) 0.022(5) -0.006(4) -0.003(4) -0.002(4)
O3 0.015(5) 0.028(5) 0.025(6) 0.003(4) 0.000(4) -0.001(4)
O4 0.014(5) 0.031(5) 0.030(6) 0.007(4) 0.000(4) 0.005(4)
O5 0.010(4) 0.016(5) 0.029(5) -0.005(4) 0.004(4) -0.002(3)
O6 0.014(5) 0.014(4) 0.043(6) 0.005(4) 0.011(4) 0.003(4)
O7 0.010(4) 0.016(4) 0.023(5) -0.001(4) 0.000(4) -0.001(3)
O8 0.032(6) 0.037(6) 0.034(7) 0.012(5) -0.004(5) -0.001(5)
N1 0.024(6) 0.033(7) 0.009(6) 0.003(5) -0.001(5) 0.004(5)
N2 0.019(6) 0.021(6) 0.038(8) 0.003(5) 0.001(5) -0.001(5)
C1 0.011(6) 0.028(7) 0.023(8) 0.002(6) 0.001(5) 0.000(5)
C2 0.013(6) 0.025(7) 0.003(6) 0.000(5) 0.003(5) 0.004(5)
C3 0.018(7) 0.021(7) 0.017(7) 0.000(5) -0.002(5) -0.002(5)
C4 0.021(7) 0.029(7) 0.017(7) -0.001(6) 0.001(6) 0.001(6)
C5 0.032(8) 0.038(8) 0.014(7) 0.006(6) 0.005(6) 0.012(7)
C6 0.018(7) 0.017(6) 0.017(7) -0.003(5) 0.002(5) 0.002(5)
C7 0.009(6) 0.033(8) 0.019(7) -0.003(6) 0.000(5) 0.003(5)
C8 0.014(7) 0.032(8) 0.035(9) 0.004(7) 0.006(6) 0.003(6)
C9 0.008(6) 0.021(7) 0.030(8) 0.003(6) -0.003(5) -0.005(5)
C10 0.012(6) 0.017(6) 0.029(8) 0.014(6) 0.001(5) -0.002(5)
C11 0.019(7) 0.018(7) 0.043(9) 0.004(6) 0.009(7) 0.003(5)
C12 0.033(8) 0.017(7) 0.038(9) -0.003(6) 0.017(7) 0.006(6)
C13 0.016(7) 0.008(6) 0.032(8) 0.002(5) -0.003(6) 0.003(5)
C14 0.013(6) 0.013(6) 0.025(7) 0.007(5) 0.005(5) 0.006(5)

loop_
_atom_type_symbol
_atom_type_description
_atom_type_scat_dispersion_real
_atom_type_scat_dispersion_imag
_atom_type_scat_source
C C 0.0033 0.0016 'International Tables Vol C Tables 4.2.6.8 and 6.1.1.4'
H H 0.0000 0.0000 'International Tables Vol C Tables 4.2.6.8 and 6.1.1.4'
N N 0.0061 0.0033 'International Tables Vol C Tables 4.2.6.8 and 6.1.1.4'
O O 0.0106 0.0060 'International Tables Vol C Tables 4.2.6.8 and 6.1.1.4'
Ag Ag -0.8971 1.1015 'International Tables Vol C Tables 4.2.6.8 and 6.1.1.4'
Eu Eu -0.1578 3.6682 'International Tables Vol C Tables 4.2.6.8 and 6.1.1.4'

loop_
_geom_angle_atom_site_label_1
_geom_angle_atom_site_label_2
_geom_angle_atom_site_label_3
_geom_angle
_geom_angle_site_symmetry_1
_geom_angle_site_symmetry_3
O1 Eu O2 139.8(3) 1_455 2_675
O1 Eu O7 75.3(3) 1_455 2_675
O2 Eu O7 74.8(3) 2_675 2_675
O1 Eu O5 126.5(3) 1_455 2_675
O2 Eu O5 68.5(3) 2_675 2_675
O7 Eu O5 73.9(3) 2_675 2_675
O1 Eu O4 69.6(3) 1_455 .
O2 Eu O4 137.4(3) 2_675 .
O7 Eu O4 92.0(3) 2_675 .
O5 Eu O4 68.9(3) 2_675 .
O1 Eu O7 75.7(3) 1_455 1_455
O2 Eu O7 71.1(3) 2_675 1_455
O7 Eu O7 75.1(3) 2_675 1_455
O5 Eu O7 134.0(3) 2_675 1_455
O4 Eu O7 145.1(3) . 1_455
O1 Eu O6 117.3(3) 1_455 .
O2 Eu O6 73.2(3) 2_675 .
O7 Eu O6 140.1(3) 2_675 .
O5 Eu O6 114.5(3) 2_675 .
O4 Eu O6 127.8(3) . .
O7 Eu O6 72.4(3) 1_455 .
O1 Eu O5 144.7(3) 1_455 .
O2 Eu O5 73.8(3) 2_675 .
O7 Eu O5 137.0(3) 2_675 .
O5 Eu O5 67.6(3) 2_675 .
O4 Eu O5 91.6(3) . .
O7 Eu O5 120.1(3) 1_455 .
O6 Eu O5 51.6(3) . .
O1 Eu O3 76.5(3) 1_455 .
O2 Eu O3 141.6(3) 2_675 .
O7 Eu O3 140.5(3) 2_675 .
O5 Eu O3 102.2(3) 2_675 .
O4 Eu O3 52.0(3) . .
O7 Eu O3 123.2(3) 1_455 .
O6 Eu O3 78.1(3) . .
O5 Eu O3 68.4(3) . .
O1 Eu Eu 71.6(2) 1_455 2_575
O2 Eu Eu 68.3(2) 2_675 2_575
O7 Eu Eu 37.9(2) 2_675 2_575
O5 Eu Eu 105.6(2) 2_675 2_575
O4 Eu Eu 122.9(2) . 2_575
O7 Eu Eu 37.2(2) 1_455 2_575
O6 Eu Eu 106.7(2) . 2_575
O5 Eu Eu 140.9(2) . 2_575
O3 Eu Eu 146.2(2) . 2_575
O1 Eu Eu 148.4(2) 1_455 2_675
O2 Eu Eu 67.3(2) 2_675 2_675
O7 Eu Eu 106.8(2) 2_675 2_675
O5 Eu Eu 34.8(2) 2_675 2_675
O4 Eu Eu 78.8(2) . 2_675
O7 Eu Eu 135.8(2) 1_455 2_675
O6 Eu Eu 81.9(2) . 2_675
O5 Eu Eu 32.8(2) . 2_675
O3 Eu Eu 84.1(2) . 2_675
Eu Eu Eu 129.55(4) 2_575 2_675
N1 Ag N2 143.5(5) 1_444 .
N1 Ag O3 115.0(4) 1_444 2_665
N2 Ag O3 97.7(4) . 2_665
C6 O1 Eu 133.7(9) . 1_655
C6 O2 Eu 138.8(9) . 2_675
C7 O3 Ag 120.1(8) . 2_665
C7 O3 Eu 89.4(8) . .
Ag O3 Eu 137.4(4) 2_665 .
C7 O4 Eu 95.2(8) . .
C13 O5 Eu 143.5(9) . 2_675
C13 O5 Eu 92.1(8) . .
Eu O5 Eu 112.4(3) 2_675 .
C13 O6 Eu 95.7(7) . .
C14 O7 Eu 126.1(8) . 2_675
C14 O7 Eu 119.9(8) . 1_655
Eu O7 Eu 104.9(3) 2_675 1_655
C1 N1 C5 118.0(12) . .
C1 N1 Ag 120.7(9) . 1_666
C5 N1 Ag 121.3(10) . 1_666
C8 N2 C12 118.7(12) . .
C8 N2 Ag 118.5(9) . .
C12 N2 Ag 122.8(10) . .
N1 C1 C2 122.9(12) . .
N1 C1 H1A 118.6 . .
C2 C1 H1A 118.6 . .
C3 C2 C1 118.8(12) . .
C3 C2 C6 122.6(12) . .
C1 C2 C6 118.6(11) . .
C4 C3 C2 117.5(13) . .
C4 C3 C7 120.2(13) . .
C2 C3 C7 122.3(12) . .
C5 C4 C3 120.1(14) . .
C5 C4 H4A 119.9 . .
C3 C4 H4A 119.9 . .
N1 C5 C4 122.7(14) . .
N1 C5 H5A 118.7 . .
C4 C5 H5A 118.7 . .
O1 C6 O2 127.4(13) . .
O1 C6 C2 116.0(12) . .
O2 C6 C2 116.7(11) . .
O4 C7 O3 122.3(12) . .
O4 C7 C3 117.9(12) . .
O3 C7 C3 119.8(12) . .
N2 C8 C9 122.4(13) . .
N2 C8 H8A 118.8 . .
C9 C8 H8A 118.8 . .
C10 C9 C8 119.2(13) . .
C10 C9 C13 122.0(12) . .
C8 C9 C13 118.8(12) . .
C9 C10 C11 117.0(13) . .
C9 C10 C14 125.5(13) . .
C11 C10 C14 117.1(12) . .
C12 C11 C10 121.1(13) . .
C12 C11 H11A 119.4 . .
C10 C11 H11A 119.4 . .
N2 C12 C11 121.6(13) . .
N2 C12 H12A 119.2 . .
C11 C12 H12A 119.2 . .
O6 C13 O5 120.6(12) . .
O6 C13 C9 120.2(11) . .
O5 C13 C9 119.3(12) . .
O8 C14 O7 125.5(13) . .
O8 C14 C10 115.9(11) . .
O7 C14 C10 118.4(12) . .

loop_
_geom_bond_atom_site_label_1
_geom_bond_atom_site_label_2
_geom_bond_distance
_geom_bond_site_symmetry_2
Eu O1 2.378(10) 1_455
Eu O2 2.385(10) 2_675
Eu O7 2.424(9) 2_675
Eu O5 2.427(9) 2_675
Eu O4 2.466(10) .
Eu O7 2.467(9) 1_455
Eu O6 2.485(9) .
Eu O5 2.555(9) .
Eu O3 2.590(10) .
Eu Eu 3.8774(17) 2_575
Eu Eu 4.1398(17) 2_675
Ag N1 2.197(12) 1_444
Ag N2 2.210(12) .
Ag O3 2.588(10) 2_665
O1 C6 1.246(16) .
O1 Eu 2.378(10) 1_655
O2 C6 1.261(16) .
O2 Eu 2.385(10) 2_675
O3 C7 1.269(17) .
O3 Ag 2.588(10) 2_665
O4 C7 1.267(17) .
O5 C13 1.268(16) .
O5 Eu 2.427(9) 2_675
O6 C13 1.256(17) .
O7 C14 1.275(15) .
O7 Eu 2.424(9) 2_675
O7 Eu 2.467(9) 1_655
O8 C14 1.226(17) .
N1 C1 1.318(18) .
N1 C5 1.337(19) .
N1 Ag 2.197(12) 1_666
N2 C8 1.337(19) .
N2 C12 1.349(19) .
C1 C2 1.405(18) .
C1 H1A 0.9300 .
C2 C3 1.381(18) .
C2 C6 1.523(17) .
C3 C4 1.38(2) .
C3 C7 1.505(18) .
C4 C5 1.37(2) .
C4 H4A 0.9300 .
C5 H5A 0.9300 .
C8 C9 1.40(2) .
C8 H8A 0.9300 .
C9 C10 1.391(18) .
C9 C13 1.488(19) .
C10 C11 1.40(2) .
C10 C14 1.503(18) .
C11 C12 1.36(2) .
C11 H11A 0.9300 .
C12 H12A 0.9300 .
